data_4115003
loop_
_publ_author_name
'Xiangyang Liang'
'John A. Parkinson'
'Michael Weish\"aupl'
'Robert O. Gould'
'Stephen J. Paisey'
'Hye-seo Park'
'Tina M. Hunter'
'Claudia A. Blindauer'
'Simon Parsons'
'Peter J. Sadler'

_publ_section_title
;
 Structure and Dynamics of Metallomacrocycles: Recognition of Zinc
 Xylyl-Bicyclam by an HIV Coreceptor
;
_journal_name_full 'Journal of the American Chemical Society'
_journal_page_first 9105
_journal_page_last 9112
_journal_paper_doi 10.1021/ja0260723
_journal_volume 124
_journal_year 2002
_chemical_formula_moiety '[Zn(C17H30N4)Cl]Cl.2.5CHCl3'
_chemical_formula_sum 'C19.5 H32.5 Cl9.5 N4 Zn'
_chemical_formula_weight 725.14
_chemical_name_systematic
; 
 ? 
;
_space_group_IT_number 14
_symmetry_cell_setting monoclinic
_symmetry_space_group_name_Hall '-P 2ybc'
_symmetry_space_group_name_H-M 'P 1 21/c 1'
_atom_sites_solution_hydrogens geom
_atom_sites_solution_primary Patterson
_atom_sites_solution_secondary difmap
_audit_creation_method SHELXL-97
_cell_angle_alpha 90.00
_cell_angle_beta 101.9300(10)
_cell_angle_gamma 90.00
_cell_formula_units_Z 4
_cell_length_a 10.1721(6)
_cell_length_b 24.0538(15)
_cell_length_c 12.9207(8)
_cell_measurement_reflns_used 4981
_cell_measurement_temperature 150(2)
_cell_measurement_theta_max 29
_cell_measurement_theta_min 2
_cell_volume 3093.1(3)
_computing_cell_refinement 'Bruker SMART'
_computing_data_collection 'Bruker SMART'
_computing_data_reduction 'Bruker SHELXTL'
_computing_molecular_graphics 'Bruker SHELXTL'
_computing_publication_material 'Bruker SHELXTL'
_computing_structure_refinement 'SHELXL-97 (Sheldrick, 1997)'
_computing_structure_solution DIRDIF
_diffrn_ambient_temperature 150(2)
_diffrn_measured_fraction_theta_full 0.915
_diffrn_measured_fraction_theta_max 0.915
_diffrn_measurement_device_type 'CCD area detector'
_diffrn_measurement_method 'phi and omega scans'
_diffrn_radiation_monochromator graphite
_diffrn_radiation_source 'fine-focus sealed tube'
_diffrn_radiation_type MoK\a
_diffrn_radiation_wavelength 0.71073
_diffrn_reflns_av_R_equivalents 0.0207
_diffrn_reflns_av_sigmaI/netI 0.0295
_diffrn_reflns_limit_h_max 12
_diffrn_reflns_limit_h_min -13
_diffrn_reflns_limit_k_max 32
_diffrn_reflns_limit_k_min -32
_diffrn_reflns_limit_l_max 15
_diffrn_reflns_limit_l_min -17
_diffrn_reflns_number 19302
_diffrn_reflns_theta_full 28.89
_diffrn_reflns_theta_max 28.89
_diffrn_reflns_theta_min 1.69
_exptl_absorpt_coefficient_mu 1.633
_exptl_absorpt_correction_T_max 0.928
_exptl_absorpt_correction_T_min 0.563
_exptl_absorpt_correction_type Sadabs
_exptl_crystal_colour Colourless
_exptl_crystal_density_diffrn 1.557
_exptl_crystal_description lath
_exptl_crystal_F_000 1476
_exptl_crystal_size_max 0.41
_exptl_crystal_size_mid 0.21
_exptl_crystal_size_min 0.10
_refine_diff_density_max 0.776
_refine_diff_density_min -0.573
_refine_diff_density_rms 0.070
_refine_ls_extinction_method none
_refine_ls_goodness_of_fit_ref 1.123
_refine_ls_hydrogen_treatment riding
_refine_ls_matrix_type full
_refine_ls_number_parameters 334
_refine_ls_number_reflns 7449
_refine_ls_number_restraints 35
_refine_ls_restrained_S_all 1.144
_refine_ls_R_factor_all 0.0549
_refine_ls_R_factor_gt 0.0435
_refine_ls_shift/su_max 0.016
_refine_ls_shift/su_mean 0.001
_refine_ls_structure_factor_coef Fsqd
_refine_ls_weighting_details 'calc w=1/[\s^2^(Fo^2^)+(0.0733P)^2^+0.0000P] where P=(Fo^2^+2Fc^2^)/3'
_refine_ls_weighting_scheme calc
_refine_ls_wR_factor_gt 0.1261
_refine_ls_wR_factor_ref 0.1307
_reflns_number_gt 5726
_reflns_number_total 7449
_reflns_threshold_expression >2sigma(I)
_cod_data_source_file ja0260723_s2.cif
_cod_data_source_block zncysp
_cod_depositor_comments
;
The following automatic conversions were performed:

'_atom_sites_solution_hydrogens' value 'geometric' was changed to
'geom'.

Automatic conversion script
Id: cif_fix_values 6452 2018-10-05 10:23:21Z andrius 
;
_cod_original_formula_sum 'C19.50 H32.50 Cl9.50 N4 Zn'
_cod_database_code 4115003

loop_
_symmetry_equiv_pos_as_xyz
'x, y, z'
'-x, y+1/2, -z+1/2'
'-x, -y, -z'
'x, -y-1/2, z-1/2'

loop_
_atom_site_label
_atom_site_type_symbol
_atom_site_fract_x
_atom_site_fract_y
_atom_site_fract_z
_atom_site_U_iso_or_equiv
_atom_site_adp_type
_atom_site_occupancy
_atom_site_symmetry_multiplicity
_atom_site_calc_flag
_atom_site_refinement_flags
_atom_site_disorder_assembly
_atom_site_disorder_group
Zn1 Zn 0.65378(3) 0.703157(12) 0.80132(2) 0.03183(10) Uani 1 1 d . B .
Cl1 Cl 0.52345(7) 0.70642(3) 0.63269(5) 0.04196(17) Uani 1 1 d . . .
N1 N 0.8448(2) 0.66395(9) 0.78209(16) 0.0369(5) Uani 1 1 d . B .
C1 C 0.8429(3) 0.66526(11) 0.6652(2) 0.0375(6) Uani 1 1 d . . .
H11 H 0.7560 0.6495 0.6281 0.045 Uiso 0.50 1 calc PR A 1
H12 H 0.8442 0.7047 0.6438 0.045 Uiso 0.50 1 calc PR A 1
H13 H 0.8135 0.7027 0.6380 0.045 Uiso 0.50 1 calc PR A 2
H14 H 0.7749 0.6383 0.6296 0.045 Uiso 0.50 1 calc PR A 2
C2A C 0.9524(3) 0.63568(14) 0.6249(3) 0.0322(11) Uiso 0.50 1 d PG B 1
C3A C 0.9404(3) 0.58182(14) 0.5852(3) 0.0429(12) Uiso 0.50 1 d PG B 1
H3A H 0.8610 0.5610 0.5854 0.051 Uiso 0.50 1 calc PR B 1
C4A C 1.0444(4) 0.55838(12) 0.5451(3) 0.0552(15) Uiso 0.50 1 d PG B 1
H4A H 1.0361 0.5216 0.5179 0.066 Uiso 0.50 1 calc PR B 1
C5A C 1.1605(3) 0.58881(16) 0.5448(4) 0.0553(16) Uiso 0.50 1 d PG B 1
H5A H 1.2316 0.5728 0.5174 0.066 Uiso 0.50 1 calc PR B 1
C6A C 1.1725(3) 0.64268(15) 0.5846(3) 0.0500(14) Uiso 0.50 1 d PG B 1
H6A H 1.2519 0.6635 0.5844 0.060 Uiso 0.50 1 calc PR B 1
C7A C 1.0685(3) 0.66611(12) 0.6247(3) 0.0372(11) Uiso 0.50 1 d PG B 1
H7A H 1.0768 0.7029 0.6519 0.045 Uiso 0.50 1 calc PR B 1
C2B C 0.9802(3) 0.65168(15) 0.6333(3) 0.0348(12) Uiso 0.50 1 d PG B 2
C3B C 1.0038(4) 0.59672(13) 0.6092(3) 0.0527(15) Uiso 0.50 1 d PG B 2
H3B H 0.9410 0.5687 0.6173 0.063 Uiso 0.50 1 calc PR B 2
C4B C 1.1193(4) 0.58282(12) 0.5733(4) 0.0638(18) Uiso 0.50 1 d PG B 2
H4B H 1.1354 0.5453 0.5569 0.077 Uiso 0.50 1 calc PR B 2
C5B C 1.2112(3) 0.62388(16) 0.5615(4) 0.0504(14) Uiso 0.50 1 d PG B 2
H5B H 1.2901 0.6144 0.5369 0.061 Uiso 0.50 1 calc PR B 2
C6B C 1.1876(3) 0.67883(14) 0.5855(3) 0.0450(13) Uiso 0.50 1 d PG B 2
H6B H 1.2504 0.7069 0.5774 0.054 Uiso 0.50 1 calc PR B 2
C7B C 1.0721(3) 0.69273(11) 0.6214(3) 0.0360(11) Uiso 0.50 1 d PG B 2
H7B H 1.0560 0.7303 0.6379 0.043 Uiso 0.50 1 calc PR B 2
C2 C 0.8379(3) 0.60559(12) 0.8205(2) 0.0468(7) Uani 1 1 d . . .
H2A H 0.8771 0.6039 0.8973 0.056 Uiso 1 1 calc R B .
H2B H 0.8913 0.5810 0.7836 0.056 Uiso 1 1 calc R . .
C3 C 0.6933(3) 0.58531(12) 0.8004(2) 0.0491(7) Uani 1 1 d . B .
H3C H 0.6552 0.5844 0.7234 0.059 Uiso 1 1 calc R . .
H3D H 0.6895 0.5473 0.8290 0.059 Uiso 1 1 calc R . .
N4 N 0.6155(2) 0.62401(9) 0.85336(17) 0.0408(5) Uani 1 1 d . . .
H4 H 0.6507 0.6223 0.9257 0.049 Uiso 1 1 calc R B .
C5 C 0.4714(3) 0.61044(13) 0.8361(3) 0.0532(8) Uani 1 1 d . B .
H5C H 0.4607 0.5711 0.8551 0.064 Uiso 1 1 calc R . .
H5D H 0.4300 0.6151 0.7602 0.064 Uiso 1 1 calc R . .
C6 C 0.3990(3) 0.64739(14) 0.9017(3) 0.0555(8) Uani 1 1 d . . .
H6C H 0.3083 0.6318 0.8992 0.067 Uiso 1 1 calc R B .
H6D H 0.4483 0.6459 0.9762 0.067 Uiso 1 1 calc R . .
C7 C 0.3838(3) 0.70730(13) 0.8684(2) 0.0495(7) Uani 1 1 d . B .
H7C H 0.3418 0.7094 0.7922 0.059 Uiso 1 1 calc R . .
H7D H 0.3235 0.7262 0.9083 0.059 Uiso 1 1 calc R . .
N8 N 0.5145(2) 0.73618(9) 0.88750(16) 0.0386(5) Uani 1 1 d . . .
H8 H 0.5526 0.7342 0.9593 0.046 Uiso 1 1 calc R B .
C9 C 0.5065(3) 0.79497(12) 0.8556(2) 0.0447(7) Uani 1 1 d . B .
H9A H 0.4521 0.8161 0.8974 0.054 Uiso 1 1 calc R . .
H9B H 0.4639 0.7984 0.7797 0.054 Uiso 1 1 calc R . .
C10 C 0.6490(3) 0.81749(12) 0.8755(2) 0.0450(6) Uani 1 1 d . . .
H10A H 0.6476 0.8562 0.8495 0.054 Uiso 1 1 calc R B .
H10B H 0.6867 0.8179 0.9526 0.054 Uiso 1 1 calc R . .
N11 N 0.7362(2) 0.78319(9) 0.82164(17) 0.0363(5) Uani 1 1 d . B .
H11A H 0.7298 0.7981 0.7544 0.044 Uiso 1 1 calc R . .
C12 C 0.8783(3) 0.78848(12) 0.8769(2) 0.0450(7) Uani 1 1 d . . .
H12A H 0.8870 0.7768 0.9515 0.054 Uiso 1 1 calc R B .
H12B H 0.9055 0.8280 0.8766 0.054 Uiso 1 1 calc R . .
C13 C 0.9722(3) 0.75375(13) 0.8264(2) 0.0451(7) Uani 1 1 d . B .
H13A H 0.9511 0.7606 0.7491 0.054 Uiso 1 1 calc R . .
H13B H 1.0655 0.7665 0.8538 0.054 Uiso 1 1 calc R . .
C14 C 0.9657(3) 0.69184(13) 0.8453(2) 0.0436(6) Uani 1 1 d . . .
H14A H 1.0468 0.6742 0.8288 0.052 Uiso 1 1 calc R B .
H14B H 0.9676 0.6855 0.9213 0.052 Uiso 1 1 calc R . .
Cl2 Cl 0.21325(6) 0.17940(2) 0.42462(4) 0.03121(14) Uani 1 1 d . . .
C1S C 0.8924(5) 0.37304(19) 0.8501(4) 0.0636(12) Uiso 0.80 1 d PD C 1
H1S H 0.9864 0.3584 0.8676 0.076 Uiso 0.80 1 calc PR C 1
Cl1S Cl 0.8841(2) 0.43354(9) 0.92701(17) 0.0949(6) Uani 0.80 1 d PD C 1
Cl2S Cl 0.8501(2) 0.38622(12) 0.71397(15) 0.1093(8) Uani 0.80 1 d PD C 1
Cl3S Cl 0.78556(15) 0.32281(9) 0.88292(11) 0.0818(5) Uani 0.80 1 d PD C 1
C2S C 0.9236(10) 0.3917(4) 0.8471(7) 0.019(2) Uiso 0.20 1 d PD D 2
H2S H 1.0098 0.3719 0.8760 0.023 Uiso 0.20 1 calc PR D 2
Cl4S Cl 0.9299(8) 0.4542(3) 0.9075(7) 0.079(2) Uani 0.20 1 d PD D 2
Cl5S Cl 0.9167(8) 0.4038(4) 0.7169(7) 0.109(4) Uani 0.20 1 d PD D 2
Cl6S Cl 0.7932(7) 0.3488(2) 0.8644(9) 0.116(4) Uani 0.20 1 d PD D 2
C1T C 0.3149(4) 0.05804(14) 0.3369(3) 0.0623(9) Uani 1 1 d D . .
H1T H 0.2750 0.0954 0.3445 0.075 Uiso 0.80 1 calc PR E 1
H2T H 0.2975 0.0935 0.3722 0.075 Uiso 0.20 1 calc PR E 2
Cl1T Cl 0.48207(11) 0.06487(4) 0.32417(9) 0.0825(3) Uani 1 1 d D F .
Cl2T Cl 0.3098(3) 0.01671(10) 0.44892(16) 0.0680(5) Uani 0.80 1 d PD F 1
Cl3T Cl 0.22824(19) 0.02519(10) 0.22363(13) 0.1117(6) Uani 0.80 1 d PD F 1
Cl5T Cl 0.2601(12) 0.0071(5) 0.4146(8) 0.098(3) Uani 0.20 1 d PD F 2
Cl6T Cl 0.1777(6) 0.05610(18) 0.2160(5) 0.0701(15) Uani 0.20 1 d PD F 2
C1U C 0.5113(8) 0.4996(3) 0.4547(6) 0.072(2) Uiso 0.50 1 d P G -1
H1U H 0.5473 0.4891 0.3910 0.086 Uiso 0.50 1 calc PR G -1
Cl1U Cl 0.4881(2) 0.43336(10) 0.50720(18) 0.0840(6) Uani 0.50 1 d P G -1
Cl2U Cl 0.6351(3) 0.53661(12) 0.5201(2) 0.1067(9) Uani 0.50 1 d P G -1
Cl3U Cl 0.3634(2) 0.52919(9) 0.3973(2) 0.0900(7) Uani 0.50 1 d P G -1

loop_
_atom_site_aniso_label
_atom_site_aniso_U_11
_atom_site_aniso_U_22
_atom_site_aniso_U_33
_atom_site_aniso_U_23
_atom_site_aniso_U_13
_atom_site_aniso_U_12
Zn1 0.03451(17) 0.03853(18) 0.02258(16) 0.00062(11) 0.00621(11) -0.00307(11)
Cl1 0.0420(3) 0.0603(4) 0.0224(3) 0.0015(3) 0.0039(3) -0.0101(3)
N1 0.0431(12) 0.0432(12) 0.0249(11) 0.0046(9) 0.0080(9) 0.0014(9)
C1 0.0419(14) 0.0474(15) 0.0239(12) 0.0025(11) 0.0085(10) 0.0024(11)
C2 0.0655(19) 0.0440(15) 0.0339(15) 0.0091(12) 0.0174(13) 0.0143(13)
C3 0.075(2) 0.0390(14) 0.0358(15) 0.0019(12) 0.0180(14) -0.0033(14)
N4 0.0500(13) 0.0455(12) 0.0279(11) 0.0041(10) 0.0107(10) -0.0068(10)
C5 0.0551(18) 0.0553(18) 0.0498(18) 0.0059(15) 0.0120(14) -0.0186(14)
C6 0.0459(16) 0.076(2) 0.0483(18) 0.0106(16) 0.0181(14) -0.0152(15)
C7 0.0346(14) 0.075(2) 0.0395(16) 0.0047(14) 0.0094(12) -0.0002(13)
N8 0.0365(11) 0.0550(13) 0.0234(11) 0.0044(10) 0.0042(8) 0.0030(10)
C9 0.0488(16) 0.0542(17) 0.0318(14) 0.0053(12) 0.0096(12) 0.0145(13)
C10 0.0595(18) 0.0433(14) 0.0319(14) -0.0012(12) 0.0091(12) 0.0037(13)
N11 0.0426(12) 0.0410(11) 0.0246(11) 0.0004(9) 0.0056(9) -0.0031(9)
C12 0.0502(16) 0.0509(16) 0.0315(14) -0.0026(12) 0.0030(12) -0.0124(12)
C13 0.0345(14) 0.0650(18) 0.0339(14) -0.0008(13) 0.0027(11) -0.0098(12)
C14 0.0355(14) 0.0674(18) 0.0269(13) 0.0044(12) 0.0042(11) 0.0043(12)
Cl2 0.0362(3) 0.0338(3) 0.0233(3) 0.0013(2) 0.0054(2) -0.0040(2)
Cl1S 0.0945(14) 0.0950(15) 0.0876(13) -0.0204(11) 0.0014(10) 0.0380(11)
Cl2S 0.138(2) 0.1391(17) 0.0494(9) 0.0084(9) 0.0165(11) 0.0170(15)
Cl3S 0.0567(8) 0.1318(15) 0.0548(7) -0.0053(9) 0.0071(6) 0.0098(10)
Cl4S 0.091(5) 0.046(3) 0.101(5) -0.006(3) 0.023(4) 0.007(3)
Cl5S 0.100(6) 0.142(8) 0.101(5) 0.056(5) 0.057(5) 0.079(6)
Cl6S 0.060(3) 0.054(3) 0.235(11) 0.048(4) 0.034(4) 0.004(3)
C1T 0.089(3) 0.0524(18) 0.0453(18) -0.0056(15) 0.0130(17) 0.0058(17)
Cl1T 0.0880(7) 0.0741(6) 0.0875(8) 0.0181(5) 0.0231(6) 0.0102(5)
Cl2T 0.1021(15) 0.0511(7) 0.0569(10) 0.0003(7) 0.0309(9) 0.0084(8)
Cl3T 0.1102(14) 0.1526(18) 0.0658(10) -0.0397(12) 0.0031(9) -0.0326(13)
Cl5T 0.125(9) 0.089(7) 0.086(7) 0.032(5) 0.039(6) 0.036(5)
Cl6T 0.090(4) 0.035(2) 0.077(3) -0.001(2) -0.002(3) -0.005(2)
Cl1U 0.0707(12) 0.0937(15) 0.0839(14) 0.0365(12) 0.0071(10) -0.0143(11)
Cl2U 0.1038(17) 0.1114(19) 0.1058(19) -0.0553(15) 0.0235(14) -0.0423(15)
Cl3U 0.0862(14) 0.0711(12) 0.1151(18) -0.0036(12) 0.0262(13) 0.0336(11)

loop_
_atom_type_symbol
_atom_type_description
_atom_type_scat_dispersion_real
_atom_type_scat_dispersion_imag
_atom_type_scat_source
C C 0.0033 0.0016 'International Tables Vol C Tables 4.2.6.8 and 6.1.1.4'
H H 0.0000 0.0000 'International Tables Vol C Tables 4.2.6.8 and 6.1.1.4'
N N 0.0061 0.0033 'International Tables Vol C Tables 4.2.6.8 and 6.1.1.4'
Cl Cl 0.1484 0.1585 'International Tables Vol C Tables 4.2.6.8 and 6.1.1.4'
Zn Zn 0.2839 1.4301 'International Tables Vol C Tables 4.2.6.8 and 6.1.1.4'

loop_
_geom_angle_atom_site_label_1
_geom_angle_atom_site_label_2
_geom_angle_atom_site_label_3
_geom_angle
N4 Zn1 N11 153.71(9)
N4 Zn1 N8 89.05(9)
N11 Zn1 N8 83.33(8)
N4 Zn1 N1 82.76(8)
N11 Zn1 N1 93.88(8)
N8 Zn1 N1 155.50(8)
N4 Zn1 Cl1 103.12(7)
N11 Zn1 Cl1 102.95(6)
N8 Zn1 Cl1 99.60(6)
N1 Zn1 Cl1 104.73(6)
C14 N1 C2 109.4(2)
C14 N1 C1 112.3(2)
C2 N1 C1 111.1(2)
C14 N1 Zn1 112.96(16)
C2 N1 Zn1 105.02(15)
C1 N1 Zn1 105.85(15)
C2A C1 N1 118.7(2)
C2A C1 C2B 17.66(17)
N1 C1 C2B 115.6(2)
C3A C2A C7A 120.0
C3A C2A C1 123.7(2)
C7A C2A C1 116.3(2)
C2A C3A C4A 120.0
C3A C4A C5A 120.0
C6A C5A C4A 120.0
C5A C6A C7A 120.0
C6A C7A C2A 120.0
C3B C2B C7B 120.0
C3B C2B C1 117.4(2)
C7B C2B C1 122.4(2)
C4B C3B C2B 120.0
C3B C4B C5B 120.0
C4B C5B C6B 120.0
C7B C6B C5B 120.0
C6B C7B C2B 120.0
N1 C2 C3 110.8(2)
N4 C3 C2 108.1(2)
C5 N4 C3 113.7(2)
C5 N4 Zn1 113.57(18)
C3 N4 Zn1 105.83(16)
N4 C5 C6 111.6(2)
C7 C6 C5 115.7(2)
N8 C7 C6 111.6(2)
C9 N8 C7 114.2(2)
C9 N8 Zn1 102.48(15)
C7 N8 Zn1 114.29(18)
N8 C9 C10 107.5(2)
N11 C10 C9 111.3(2)
C12 N11 C10 110.2(2)
C12 N11 Zn1 117.73(17)
C10 N11 Zn1 107.89(16)
N11 C12 C13 112.7(2)
C14 C13 C12 114.9(2)
N1 C14 C13 114.5(2)
Cl3S C1S Cl2S 109.6(3)
Cl3S C1S Cl1S 109.2(3)
Cl2S C1S Cl1S 112.6(3)
Cl4S C2S Cl5S 107.2(7)
Cl4S C2S Cl6S 115.4(6)
Cl5S C2S Cl6S 110.8(7)
Cl3T C1T Cl5T 89.9(4)
Cl3T C1T Cl1T 107.3(2)
Cl5T C1T Cl1T 123.5(4)
Cl3T C1T Cl2T 109.8(2)
Cl5T C1T Cl2T 21.1(3)
Cl1T C1T Cl2T 108.9(2)
Cl3T C1T Cl6T 28.55(15)
Cl5T C1T Cl6T 101.0(4)
Cl1T C1T Cl6T 119.7(3)
Cl2T C1T Cl6T 121.9(3)
Cl2U C1U Cl3U 121.3(5)
Cl2U C1U Cl1U 116.4(5)
Cl3U C1U Cl1U 111.8(4)

loop_
_geom_bond_atom_site_label_1
_geom_bond_atom_site_label_2
_geom_bond_distance
Zn1 N4 2.082(2)
Zn1 N11 2.094(2)
Zn1 N8 2.129(2)
Zn1 N1 2.220(2)
Zn1 Cl1 2.3059(7)
N1 C14 1.488(3)
N1 C2 1.495(3)
N1 C1 1.506(3)
C1 C2A 1.503(3)
C1 C2B 1.570(3)
C2A C3A 1.3900
C2A C7A 1.3900
C3A C4A 1.3900
C4A C5A 1.3900
C5A C6A 1.3900
C6A C7A 1.3900
C2B C3B 1.3900
C2B C7B 1.3900
C3B C4B 1.3900
C4B C5B 1.3900
C5B C6B 1.3900
C6B C7B 1.3900
C2 C3 1.520(4)
C3 N4 1.478(4)
N4 C5 1.474(4)
C5 C6 1.520(5)
C6 C7 1.503(4)
C7 N8 1.475(3)
N8 C9 1.471(3)
C9 C10 1.519(4)
C10 N11 1.486(3)
N11 C12 1.480(4)
C12 C13 1.514(4)
C13 C14 1.513(4)
C1S Cl3S 1.735(5)
C1S Cl2S 1.751(5)
C1S Cl1S 1.774(5)
C2S Cl4S 1.688(10)
C2S Cl5S 1.695(10)
C2S Cl6S 1.730(10)
C1T Cl3T 1.735(4)
C1T Cl5T 1.747(11)
C1T Cl1T 1.750(4)
C1T Cl2T 1.765(4)
C1T Cl6T 1.868(6)
C1U Cl2U 1.629(8)
C1U Cl3U 1.691(8)
C1U Cl1U 1.766(8)
